data_4508932
loop_
_publ_author_name
'Wen, Li-Li'
'Lu, Zhen-Da'
'Ren, Xiao-Ming'
'Duan, Chun-Ying'
'Meng, Qing-Jin'
'Gao, Song'

_publ_section_title
;
 Metal-Organic Coordination Polymers Containing Pyridine-2,3-dicarboxylic
 AcidN-Oxide (2,3-PDCO)
;
_journal_issue 1
_journal_name_full 'Crystal Growth &amp; Design'
_journal_page_first 227
_journal_paper_doi 10.1021/cg800329k
_journal_volume 9
_journal_year 2009
_chemical_formula_moiety 'C12 H9 N2 O6 Zn'
_chemical_formula_sum 'C12 H9 N2 O6 Zn'
_chemical_formula_weight 342.58
_chemical_name_systematic
; 
 ? 
;
_space_group_IT_number 14
_symmetry_cell_setting monoclinic
_symmetry_space_group_name_Hall '-P 2yn'
_symmetry_space_group_name_H-M 'P 1 21/n 1'
_atom_sites_solution_hydrogens geom
_atom_sites_solution_primary direct
_atom_sites_solution_secondary difmap
_audit_creation_method SHELXL-97
_cell_angle_alpha 90.00
_cell_angle_beta 100.897(4)
_cell_angle_gamma 90.00
_cell_formula_units_Z 4
_cell_length_a 12.455(3)
_cell_length_b 7.0946(17)
_cell_length_c 14.054(3)
_cell_measurement_reflns_used 758
_cell_measurement_temperature 293(2)
_cell_measurement_theta_max 26.11
_cell_measurement_theta_min 3.32
_cell_volume 1219.5(5)
_computing_cell_refinement SMART
_computing_data_collection 'SMART (Bruker, 2000)'
_computing_data_reduction 'SAINT (Bruker, 2000)'
_computing_molecular_graphics SHELXTL
_computing_publication_material SHELXTL
_computing_structure_refinement SHELXTL
_computing_structure_solution 'SHELXTL (Bruker, 2000)'
_diffrn_ambient_temperature 293(2)
_diffrn_measured_fraction_theta_full 0.990
_diffrn_measured_fraction_theta_max 0.990
_diffrn_radiation_monochromator graphite
_diffrn_radiation_source 'fine-focus sealed tube'
_diffrn_radiation_type MoK\a
_diffrn_radiation_wavelength 0.71073
_diffrn_reflns_av_R_equivalents 0.0755
_diffrn_reflns_av_sigmaI/netI 0.0625
_diffrn_reflns_limit_h_max 15
_diffrn_reflns_limit_h_min -15
_diffrn_reflns_limit_k_max 8
_diffrn_reflns_limit_k_min -8
_diffrn_reflns_limit_l_max 13
_diffrn_reflns_limit_l_min -17
_diffrn_reflns_number 6284
_diffrn_reflns_theta_full 26.00
_diffrn_reflns_theta_max 26.00
_diffrn_reflns_theta_min 2.42
_exptl_absorpt_coefficient_mu 2.046
_exptl_absorpt_correction_T_max 0.66
_exptl_absorpt_correction_T_min 0.61
_exptl_absorpt_correction_type multi-scan
_exptl_absorpt_process_details 'SADABS(Bruker, 2000)'
_exptl_crystal_colour colouress
_exptl_crystal_density_diffrn 1.866
_exptl_crystal_density_method 'not measured'
_exptl_crystal_description plate
_exptl_crystal_F_000 692
_exptl_crystal_size_max 0.25
_exptl_crystal_size_mid 0.23
_exptl_crystal_size_min 0.20
_refine_diff_density_max 0.563
_refine_diff_density_min -0.499
_refine_diff_density_rms 0.088
_refine_ls_extinction_method none
_refine_ls_goodness_of_fit_ref 1.012
_refine_ls_hydrogen_treatment constr
_refine_ls_matrix_type full
_refine_ls_number_parameters 190
_refine_ls_number_reflns 2384
_refine_ls_number_restraints 0
_refine_ls_restrained_S_all 1.012
_refine_ls_R_factor_all 0.0492
_refine_ls_R_factor_gt 0.0400
_refine_ls_shift/su_max 0.018
_refine_ls_shift/su_mean 0.002
_refine_ls_structure_factor_coef Fsqd
_refine_ls_weighting_details 'calc w=1/[\s^2^(Fo^2^)+(0.0514P)^2^+0.0000P] where P=(Fo^2^+2Fc^2^)/3'
_refine_ls_weighting_scheme calc
_refine_ls_wR_factor_gt 0.0983
_refine_ls_wR_factor_ref 0.1030
_reflns_number_gt 2033
_reflns_number_total 2384
_reflns_threshold_expression >2sigma(I)
_cod_data_source_file cg800329ksup6.cif
_cod_data_source_block 1234
_cod_depositor_comments
;
The following automatic conversions were performed:

'_symmetry_cell_setting' value 'Monoclinic' changed to 'monoclinic'
according to /home/saulius/struct/CIF-dictionaries/cif_core.dic
dictionary named 'cif_core.dic' version 2.4.2 from
2011-04-26.

'_exptl_absorpt_correction_type' value 'Multi-scan'
changed to 'multi-scan' according to
/home/saulius/struct/CIF-dictionaries/cif_core.dic dictionary named
'cif_core.dic' version 2.4.2 from 2011-04-26.

Automatic conversion script
Id: cif_fix_values 1891 2012-01-12 08:04:46Z andrius 
;
_cod_original_sg_symbol_H-M P21/n
_cod_database_code 4508932

loop_
_symmetry_equiv_pos_as_xyz
'x, y, z'
'-x+1/2, y+1/2, -z+1/2'
'-x, -y, -z'
'x-1/2, -y-1/2, z-1/2'

loop_
_atom_site_label
_atom_site_type_symbol
_atom_site_fract_x
_atom_site_fract_y
_atom_site_fract_z
_atom_site_U_iso_or_equiv
_atom_site_adp_type
_atom_site_occupancy
_atom_site_symmetry_multiplicity
_atom_site_calc_flag
_atom_site_refinement_flags
Zn1 Zn 0.52324(3) 1.05757(5) 0.17676(2) 0.02654(15) Uani 1 1 d .
C1 C 0.3751(3) 0.7608(5) 0.1507(2) 0.0295(7) Uani 1 1 d .
C2 C 0.3354(2) 0.5860(4) 0.0928(2) 0.0257(7) Uani 1 1 d .
C3 C 0.3371(2) 0.5761(4) -0.0056(2) 0.0229(7) Uani 1 1 d .
C4 C 0.3623(3) 0.7380(4) -0.0681(2) 0.0281(7) Uani 1 1 d .
C5 C 0.2759(3) 0.2604(5) -0.0102(2) 0.0324(8) Uani 1 1 d .
H5 H 0.2590 0.1491 -0.0447 0.039 Uiso 1 1 calc R
C6 C 0.2708(3) 0.2687(5) 0.0869(3) 0.0349(8) Uani 1 1 d .
H6 H 0.2485 0.1639 0.1179 0.042 Uiso 1 1 calc R
C7 C 0.2987(3) 0.4321(4) 0.1377(3) 0.0321(8) Uani 1 1 d .
H7 H 0.2930 0.4394 0.2026 0.039 Uiso 1 1 calc R
C8 C 0.4588(3) 1.1558(6) 0.3649(3) 0.0464(10) Uani 1 1 d .
H8 H 0.4291 1.0352 0.3607 0.056 Uiso 1 1 calc R
C9 C 0.4553(3) 1.2624(6) 0.4466(3) 0.0486(11) Uani 1 1 d .
H9 H 0.4229 1.2133 0.4957 0.058 Uiso 1 1 calc R
C10 C 0.4998(2) 1.4414(4) 0.4558(2) 0.0268(7) Uani 1 1 d .
C11 C 0.5424(3) 1.5077(5) 0.3786(2) 0.0328(7) Uani 1 1 d .
H11 H 0.5707 1.6292 0.3799 0.039 Uiso 1 1 calc R
C12 C 0.5429(3) 1.3931(5) 0.2994(2) 0.0316(8) Uani 1 1 d .
H12 H 0.5728 1.4400 0.2484 0.038 Uiso 1 1 calc R
N1 N 0.3058(2) 0.4153(4) -0.05460(18) 0.0258(6) Uani 1 1 d .
N2 N 0.5027(2) 1.2191(4) 0.29228(18) 0.0292(6) Uani 1 1 d .
O1 O 0.42313(19) 0.8797(3) 0.10590(16) 0.0358(6) Uani 1 1 d .
O2 O 0.3617(2) 0.7752(4) 0.23408(18) 0.0531(7) Uani 1 1 d .
O3 O 0.45776(18) 0.7403(3) -0.08741(16) 0.0366(6) Uani 1 1 d .
O4 O 0.2872(2) 0.8469(3) -0.09745(17) 0.0429(6) Uani 1 1 d .
O5 O 0.30156(19) 0.4104(3) -0.15036(15) 0.0328(5) Uani 1 1 d .
O6 O 0.63541(18) 0.8842(3) 0.24746(16) 0.0332(5) Uani 1 1 d .
H6A H 0.6539 0.8055 0.2079 0.040 Uiso 1 1 d R
H6D H 0.6909 0.9472 0.2743 0.040 Uiso 1 1 d R

loop_
_atom_site_aniso_label
_atom_site_aniso_U_11
_atom_site_aniso_U_22
_atom_site_aniso_U_33
_atom_site_aniso_U_23
_atom_site_aniso_U_13
_atom_site_aniso_U_12
Zn1 0.0336(2) 0.0268(2) 0.0187(2) -0.00458(14) 0.00336(15) -0.00233(15)
C1 0.0312(16) 0.0312(19) 0.0246(17) -0.0045(14) 0.0018(13) 0.0011(14)
C2 0.0225(14) 0.0298(18) 0.0255(17) -0.0047(13) 0.0066(12) 0.0019(12)
C3 0.0199(14) 0.0256(17) 0.0232(16) -0.0047(12) 0.0038(12) 0.0014(11)
C4 0.0442(19) 0.0250(17) 0.0149(15) -0.0061(12) 0.0048(14) -0.0044(14)
C5 0.0342(17) 0.0232(17) 0.039(2) -0.0004(15) 0.0038(15) -0.0036(14)
C6 0.0359(18) 0.033(2) 0.0360(19) 0.0057(15) 0.0081(15) -0.0049(14)
C7 0.0325(17) 0.039(2) 0.0264(18) 0.0033(14) 0.0095(14) -0.0036(14)
C8 0.072(3) 0.038(2) 0.035(2) -0.0130(17) 0.0231(18) -0.0263(19)
C9 0.073(3) 0.046(2) 0.036(2) -0.0155(17) 0.033(2) -0.029(2)
C10 0.0267(15) 0.0319(19) 0.0222(16) -0.0034(13) 0.0053(13) -0.0024(13)
C11 0.0414(18) 0.0279(17) 0.0304(18) -0.0040(14) 0.0101(15) -0.0074(15)
C12 0.0433(19) 0.0335(19) 0.0208(17) -0.0036(14) 0.0134(14) -0.0050(15)
N1 0.0252(13) 0.0290(15) 0.0219(14) -0.0034(11) 0.0013(10) 0.0018(11)
N2 0.0343(14) 0.0319(16) 0.0214(13) -0.0070(11) 0.0052(11) -0.0016(12)
O1 0.0508(14) 0.0322(13) 0.0225(12) -0.0049(10) 0.0020(10) -0.0171(11)
O2 0.0740(18) 0.0599(19) 0.0314(14) -0.0198(13) 0.0253(13) -0.0169(15)
O3 0.0414(13) 0.0410(15) 0.0310(13) 0.0001(11) 0.0164(10) -0.0073(11)
O4 0.0545(15) 0.0300(14) 0.0373(14) 0.0027(11) -0.0089(12) 0.0058(12)
O5 0.0474(13) 0.0299(13) 0.0190(12) -0.0062(9) 0.0011(10) 0.0004(10)
O6 0.0376(12) 0.0307(13) 0.0291(12) -0.0021(10) 0.0005(10) 0.0029(10)

loop_
_atom_type_symbol
_atom_type_description
_atom_type_scat_dispersion_real
_atom_type_scat_dispersion_imag
_atom_type_scat_source
C C 0.0033 0.0016 'International Tables Vol C Tables 4.2.6.8 and 6.1.1.4'
H H 0.0000 0.0000 'International Tables Vol C Tables 4.2.6.8 and 6.1.1.4'
N N 0.0061 0.0033 'International Tables Vol C Tables 4.2.6.8 and 6.1.1.4'
O O 0.0106 0.0060 'International Tables Vol C Tables 4.2.6.8 and 6.1.1.4'
Zn Zn 0.2839 1.4301 'International Tables Vol C Tables 4.2.6.8 and 6.1.1.4'

loop_
_geom_angle_atom_site_label_1
_geom_angle_atom_site_label_2
_geom_angle_atom_site_label_3
_geom_angle
_geom_angle_site_symmetry_1
_geom_angle_site_symmetry_3
O1 Zn1 O3 107.22(10) . 3_675
O1 Zn1 O6 100.34(11) . .
O3 Zn1 O6 128.29(9) 3_675 .
O1 Zn1 N2 128.01(10) . .
O3 Zn1 N2 98.51(11) 3_675 .
O6 Zn1 N2 97.59(10) . .
O2 C1 O1 125.8(3) . .
O2 C1 C2 119.7(3) . .
O1 C1 C2 114.4(3) . .
C7 C2 C3 119.0(3) . .
C7 C2 C1 120.2(3) . .
C3 C2 C1 120.8(3) . .
N1 C3 C2 119.5(3) . .
N1 C3 C4 114.6(3) . .
C2 C3 C4 125.7(3) . .
O4 C4 O3 127.4(3) . .
O4 C4 C3 116.5(3) . .
O3 C4 C3 116.0(3) . .
N1 C5 C6 119.4(3) . .
N1 C5 H5 120.3 . .
C6 C5 H5 120.3 . .
C7 C6 C5 119.7(3) . .
C7 C6 H6 120.1 . .
C5 C6 H6 120.1 . .
C6 C7 C2 120.2(3) . .
C6 C7 H7 119.9 . .
C2 C7 H7 119.9 . .
N2 C8 C9 122.5(3) . .
N2 C8 H8 118.7 . .
C9 C8 H8 118.7 . .
C8 C9 C10 120.3(3) . .
C8 C9 H9 119.8 . .
C10 C9 H9 119.8 . .
C11 C10 C9 116.6(3) . .
C11 C10 C10 121.6(4) . 3_686
C9 C10 C10 121.8(4) . 3_686
C10 C11 C12 119.7(3) . .
C10 C11 H11 120.2 . .
C12 C11 H11 120.2 . .
N2 C12 C11 123.4(3) . .
N2 C12 H12 118.3 . .
C11 C12 H12 118.3 . .
O5 N1 C5 118.8(3) . .
O5 N1 C3 119.2(2) . .
C5 N1 C3 122.0(3) . .
C12 N2 C8 117.5(3) . .
C12 N2 Zn1 118.7(2) . .
C8 N2 Zn1 123.7(2) . .
C1 O1 Zn1 120.1(2) . .
C4 O3 Zn1 112.3(2) . 3_675
Zn1 O6 H6A 109.4 . .
Zn1 O6 H6D 109.5 . .
H6A O6 H6D 109.8 . .

loop_
_geom_bond_atom_site_label_1
_geom_bond_atom_site_label_2
_geom_bond_distance
_geom_bond_site_symmetry_2
Zn1 O1 1.916(2) .
Zn1 O3 1.950(2) 3_675
Zn1 O6 1.982(2) .
Zn1 N2 2.042(3) .
C1 O2 1.218(4) .
C1 O1 1.268(4) .
C1 C2 1.515(4) .
C2 C7 1.381(4) .
C2 C3 1.388(4) .
C3 N1 1.352(4) .
C3 C4 1.514(4) .
C4 O4 1.223(4) .
C4 O3 1.269(4) .
C5 N1 1.350(4) .
C5 C6 1.380(5) .
C5 H5 0.9300 .
C6 C7 1.371(5) .
C6 H6 0.9300 .
C7 H7 0.9300 .
C8 N2 1.324(4) .
C8 C9 1.382(5) .
C8 H8 0.9300 .
C9 C10 1.382(5) .
C9 H9 0.9300 .
C10 C11 1.377(4) .
C10 C10 1.495(6) 3_686
C11 C12 1.379(4) .
C11 H11 0.9300 .
C12 N2 1.329(4) .
C12 H12 0.9300 .
N1 O5 1.337(3) .
O3 Zn1 1.950(2) 3_675
O6 H6A 0.8500 .
O6 H6D 0.8499 .
